data_4114577
loop_
_publ_author_name
'Michael D. Fryzuk'
'Christopher M. Kozak'
'Parisa Mehrkhodavandi'
'Lara Morello'
'Brian O. Patrick'
'Steven J. Rettig'

_publ_section_title
;
 Phosphorus Phenyl-Group Activation by Reduced Zirconium and Niobium
 Complexes Stabilized by the [P2N2] Macrocycle
;
_journal_name_full 'Journal of the American Chemical Society'
_journal_page_first 516
_journal_page_last 517
_journal_paper_doi 10.1021/ja012100q
_journal_volume 124
_journal_year 2002
_chemical_formula_moiety 'C48 H84 N4 P4 Si8 Zr2 '
_chemical_formula_sum 'C48 H84 N4 P4 Si8 Zr2'
_chemical_formula_weight 1248.24
_space_group_IT_number 14
_symmetry_cell_setting monoclinic
_symmetry_Int_Tables_number 14
_symmetry_space_group_name_Hall '-P 2yn'
_symmetry_space_group_name_H-M 'P 1 21/n 1'
_audit_creation_date 2001-08-16
_audit_creation_method 'by teXsan v1.8'
_cell_angle_alpha 90
_cell_angle_beta 92.9201(9)
_cell_angle_gamma 90
_cell_formula_units_Z 2
_cell_length_a 9.3696(10)
_cell_length_b 16.114(2)
_cell_length_c 19.9855(9)
_cell_measurement_reflns_used 21527
_cell_measurement_temperature 180.2
_cell_measurement_theta_max 32.0
_cell_measurement_theta_min 2.5
_cell_volume 3013.5(5)
_computing_cell_refinement 'd*TREK (MSC, 1996-1998)'
_computing_data_collection 'd*TREK (MSC, 1996-1998)'
_computing_data_reduction 'd*TREK (MSC, 1996-1998)'
_computing_publication_material 'teXsan (MSC, 1992-1997)'
_computing_structure_refinement 'teXsan (MSC, 1992-1997)'
_computing_structure_solution
;
DIRDIF92 PATTY (Beurskens, 1992)
;
_diffrn_ambient_temperature 180.2
_diffrn_detector_area_resol_mean 11.76
_diffrn_measurement_device_type 'Rigaku/ADSC CCD'
_diffrn_measurement_method 'area detector'
_diffrn_orient_matrix_UB_11 0.00000
_diffrn_orient_matrix_UB_12 0.00000
_diffrn_orient_matrix_UB_13 0.00000
_diffrn_orient_matrix_UB_21 0.00000
_diffrn_orient_matrix_UB_22 0.00000
_diffrn_orient_matrix_UB_23 0.00000
_diffrn_orient_matrix_UB_31 0.00000
_diffrn_orient_matrix_UB_32 0.00000
_diffrn_orient_matrix_UB_33 0.00000
_diffrn_radiation_detector CCD
_diffrn_radiation_monochromator graphite
_diffrn_radiation_source 'X-ray tube'
_diffrn_radiation_type 'Mo K\a'
_diffrn_radiation_wavelength 0.7107
_diffrn_reflns_av_R_equivalents 0.03400
_diffrn_reflns_av_sigmaI/netI 0.060
_diffrn_reflns_limit_h_max 12
_diffrn_reflns_limit_h_min 0
_diffrn_reflns_limit_k_max 19
_diffrn_reflns_limit_k_min 0
_diffrn_reflns_limit_l_max 23
_diffrn_reflns_limit_l_min -25
_diffrn_reflns_number 27604
_diffrn_reflns_reduction_process 'Lp corrections applied'
_diffrn_reflns_theta_max 30.13
_diffrn_reflns_theta_min 1.62
_diffrn_standards_decay_% 0.00
_diffrn_standards_interval_count 0
_diffrn_standards_number 0
_exptl_absorpt_coefficient_mu 0.646
_exptl_absorpt_correction_T_max 1.001
_exptl_absorpt_correction_T_min 0.849
_exptl_absorpt_correction_type multi-scan
_exptl_crystal_colour brown
_exptl_crystal_density_diffrn 1.376
_exptl_crystal_description block
_exptl_crystal_F_000 1304.00
_exptl_crystal_size_max 0.50
_exptl_crystal_size_mid 0.30
_exptl_crystal_size_min 0.20
_refine_diff_density_max 1.23
_refine_diff_density_min -1.38
_refine_ls_extinction_method none
_refine_ls_goodness_of_fit_all 2.685
_refine_ls_goodness_of_fit_ref 2.690
_refine_ls_hydrogen_treatment noref
_refine_ls_matrix_type full
_refine_ls_number_constraints 0
_refine_ls_number_parameters 298
_refine_ls_number_reflns 7153
_refine_ls_number_restraints 0
_refine_ls_R_factor_all 0.0801
_refine_ls_R_factor_gt 0.050
_refine_ls_shift/su_max 0.0010
_refine_ls_shift/su_mean 0.0010
_refine_ls_structure_factor_coef Fsqd
_refine_ls_weighting_details 'w = 1/[\s^2^(Fo^2^)]'
_refine_ls_weighting_scheme sigma
_refine_ls_wR_factor_all 0.0850
_refine_ls_wR_factor_ref 0.043
_reflns_number_gt 4898
_reflns_number_total 7153
_reflns_threshold_expression I>3.00\s(I)
_cod_data_source_file ja012100q_1.cif
_cod_data_source_block mf322/Zr2Ph
_cod_original_cell_volume 3013.5(4)
_cod_original_sg_symbol_H-M 'P 21/n '
_cod_original_formula_sum 'C48 H84 N4 P4 Si8 Zr2 '
_cod_database_code 4114577

loop_
_symmetry_equiv_pos_as_xyz
'   +x,   +y,   +z'
1/2-x,1/2+y,1/2-z
'   -x,   -y,   -z'
1/2+x,1/2-y,1/2+z

loop_
_atom_site_label
_atom_site_fract_x
_atom_site_fract_y
_atom_site_fract_z
_atom_site_U_iso_or_equiv
_atom_site_occupancy
_atom_site_adp_type
_atom_site_calc_flag
Zr(1) 0.51625(3) 0.16321(2) 0.45792(2) 0.02157(9) 1.000 Uani d
P(1) 0.68488(8) 0.02939(6) 0.47642(5) 0.0223(3) 1.000 Uani d
P(2) 0.51019(9) 0.33320(6) 0.46112(5) 0.0303(3) 1.000 Uani d
Si(1) 0.80063(9) 0.16377(7) 0.57450(5) 0.0281(3) 1.000 Uani d
Si(2) 0.75617(10) 0.09217(7) 0.34238(5) 0.0288(3) 1.000 Uani d
Si(3) 0.71899(9) 0.27456(6) 0.35325(5) 0.0294(3) 1.000 Uani d
Si(4) 0.56072(10) 0.27746(7) 0.60161(5) 0.0315(3) 1.000 Uani d
N(1) 0.6318(3) 0.1998(2) 0.55355(14) 0.0267(8) 1.000 Uani d
N(2) 0.6867(2) 0.1764(2) 0.38301(13) 0.0233(8) 1.000 Uani d
C(1) 0.8459(3) 0.0788(2) 0.5146(2) 0.0295(11) 1.000 Uani d
C(2) 0.7366(3) -0.0050(2) 0.3948(2) 0.0284(11) 1.000 Uani d
C(3) 0.6731(4) 0.3547(2) 0.4179(2) 0.0355(12) 1.000 Uani d
C(4) 0.5431(4) 0.3722(3) 0.5464(2) 0.0449(13) 1.000 Uani d
C(5) 0.9404(3) 0.2465(3) 0.5652(2) 0.0432(13) 1.000 Uani d
C(6) 0.8251(4) 0.1198(3) 0.6612(2) 0.0498(14) 1.000 Uani d
C(7) 0.9509(4) 0.0982(3) 0.3263(2) 0.0529(14) 1.000 Uani d
C(8) 0.6663(5) 0.0671(3) 0.2587(2) 0.0533(15) 1.000 Uani d
C(9) 0.9098(4) 0.2996(3) 0.3373(3) 0.0555(15) 1.000 Uani d
C(10) 0.6159(4) 0.2965(3) 0.2729(2) 0.0436(13) 1.000 Uani d
C(11) 0.3781(4) 0.2522(3) 0.6291(2) 0.0494(14) 1.000 Uani d
C(12) 0.6672(4) 0.3067(3) 0.6806(2) 0.0478(14) 1.000 Uani d
C(13) 0.6604(3) -0.0624(2) 0.5263(2) 0.0243(10) 1.000 Uani d
C(14) 0.6215(3) -0.0499(2) 0.5968(2) 0.0267(10) 1.000 Uani d
C(15) 0.6400(3) -0.1144(2) 0.6421(2) 0.0312(11) 1.000 Uani d
C(16) 0.6767(3) -0.1944(2) 0.6218(2) 0.0302(11) 1.000 Uani d
C(17) 0.7452(3) -0.2004(2) 0.5587(2) 0.0333(11) 1.000 Uani d
C(18) 0.7426(3) -0.1360(2) 0.5148(2) 0.0279(10) 1.000 Uani d
C(19) 0.3702(4) 0.3995(2) 0.4230(2) 0.0366(12) 1.000 Uani d
C(20) 0.3747(4) 0.4286(3) 0.3585(2) 0.0481(14) 1.000 Uani d
C(21) 0.2635(5) 0.4752(3) 0.3296(2) 0.064(2) 1.000 Uani d
C(22) 0.1462(5) 0.4931(3) 0.3665(3) 0.069(2) 1.000 Uani d
C(23) 0.1398(5) 0.4635(3) 0.4299(3) 0.068(2) 1.000 Uani d
C(24) 0.2485(4) 0.4171(3) 0.4592(2) 0.0532(15) 1.000 Uani d
H(1) 0.9032 0.0367 0.5390 0.035 1.000 Uiso c
H(2) 0.9015 0.1025 0.4790 0.035 1.000 Uiso c
H(3) 0.8275 -0.0351 0.3990 0.034 1.000 Uiso c
H(4) 0.6628 -0.0413 0.3742 0.034 1.000 Uiso c
H(5) 0.6616 0.4084 0.3952 0.043 1.000 Uiso c
H(6) 0.7528 0.3578 0.4515 0.043 1.000 Uiso c
H(7) 0.6313 0.4050 0.5496 0.054 1.000 Uiso c
H(8) 0.4629 0.4067 0.5594 0.054 1.000 Uiso c
H(9) 1.0351 0.2234 0.5772 0.052 1.000 Uiso c
H(10) 0.9375 0.2659 0.5187 0.052 1.000 Uiso c
H(11) 0.9214 0.2931 0.5950 0.052 1.000 Uiso c
H(12) 0.7607 0.0725 0.6658 0.060 1.000 Uiso c
H(13) 0.9242 0.1015 0.6692 0.060 1.000 Uiso c
H(14) 0.8031 0.1626 0.6941 0.060 1.000 Uiso c
H(15) 0.9827 0.0449 0.3087 0.063 1.000 Uiso c
H(16) 0.9666 0.1420 0.2934 0.063 1.000 Uiso c
H(17) 1.0053 0.1108 0.3682 0.063 1.000 Uiso c
H(18) 0.5629 0.0631 0.2632 0.064 1.000 Uiso c
H(19) 0.6866 0.1110 0.2267 0.064 1.000 Uiso c
H(20) 0.7026 0.0141 0.2426 0.064 1.000 Uiso c
H(21) 0.9684 0.2941 0.3790 0.067 1.000 Uiso c
H(22) 0.9445 0.2612 0.3038 0.067 1.000 Uiso c
H(23) 0.9160 0.3567 0.3207 0.067 1.000 Uiso c
H(24) 0.6384 0.3526 0.2576 0.052 1.000 Uiso c
H(25) 0.6417 0.2560 0.2390 0.052 1.000 Uiso c
H(26) 0.5133 0.2926 0.2799 0.052 1.000 Uiso c
H(27) 0.3379 0.3009 0.6507 0.059 1.000 Uiso c
H(28) 0.3165 0.2365 0.5901 0.059 1.000 Uiso c
H(29) 0.3842 0.2059 0.6610 0.059 1.000 Uiso c
H(30) 0.6686 0.2599 0.7120 0.057 1.000 Uiso c
H(31) 0.7653 0.3204 0.6698 0.057 1.000 Uiso c
H(32) 0.6232 0.3549 0.7012 0.057 1.000 Uiso c
H(33) 0.5832 0.0035 0.6111 0.032 1.000 Uiso c
H(34) 0.6270 -0.1038 0.6897 0.037 1.000 Uiso c
H(35) 0.6570 -0.2435 0.6488 0.036 1.000 Uiso c
H(36) 0.7944 -0.2519 0.5475 0.040 1.000 Uiso c
H(37) 0.7978 -0.1397 0.4745 0.034 1.000 Uiso c
H(38) 0.4580 0.4162 0.3324 0.058 1.000 Uiso c
H(39) 0.2678 0.4953 0.2835 0.076 1.000 Uiso c
H(40) 0.0680 0.5271 0.3470 0.083 1.000 Uiso c
H(41) 0.0555 0.4756 0.4552 0.082 1.000 Uiso c
H(42) 0.2416 0.3964 0.5050 0.064 1.000 Uiso c

loop_
_atom_site_aniso_label
_atom_site_aniso_U_11
_atom_site_aniso_U_22
_atom_site_aniso_U_33
_atom_site_aniso_U_12
_atom_site_aniso_U_13
_atom_site_aniso_U_23
Zr(1) 0.01590(15) 0.0312(2) 0.0176(2) -0.00145(13) 0.00067(10) 0.0007(2)
P(1) 0.0150(4) 0.0306(6) 0.0216(5) -0.0020(3) 0.0028(3) 0.0007(4)
P(2) 0.0363(5) 0.0307(6) 0.0237(5) 0.0006(4) -0.0025(4) -0.0025(5)
Si(1) 0.0199(5) 0.0388(6) 0.0251(6) -0.0024(4) -0.0039(4) -0.0018(5)
Si(2) 0.0317(5) 0.0339(6) 0.0215(6) -0.0025(4) 0.0091(4) 0.0010(5)
Si(3) 0.0242(5) 0.0335(6) 0.0305(6) -0.0009(4) 0.0027(4) 0.0083(5)
Si(4) 0.0290(5) 0.0440(7) 0.0216(6) 0.0007(4) 0.0025(4) -0.0061(5)
N(1) 0.0223(15) 0.036(2) 0.021(2) -0.0005(12) 0.0012(11) -0.0011(14)
N(2) 0.0183(13) 0.032(2) 0.020(2) -0.0037(11) 0.0032(10) 0.0024(13)
C(1) 0.016(2) 0.042(2) 0.031(2) 0.0012(14) 0.0023(13) 0.002(2)
C(2) 0.024(2) 0.039(2) 0.023(2) 0.0004(14) 0.0065(14) 0.003(2)
C(3) 0.037(2) 0.030(3) 0.039(3) -0.0036(15) -0.004(2) 0.004(2)
C(4) 0.056(3) 0.043(3) 0.034(3) 0.003(2) -0.004(2) -0.011(2)
C(5) 0.026(2) 0.046(3) 0.058(3) -0.003(2) 0.004(2) -0.015(2)
C(6) 0.061(3) 0.053(3) 0.034(3) -0.009(2) -0.017(2) 0.000(2)
C(7) 0.042(2) 0.047(3) 0.073(4) -0.002(2) 0.034(2) 0.000(3)
C(8) 0.078(3) 0.045(3) 0.037(3) 0.004(2) 0.001(2) -0.005(2)
C(9) 0.033(2) 0.048(3) 0.087(4) -0.007(2) 0.017(2) 0.018(3)
C(10) 0.050(2) 0.048(3) 0.034(3) 0.015(2) 0.006(2) 0.012(2)
C(11) 0.034(2) 0.072(3) 0.043(3) 0.003(2) 0.013(2) -0.016(3)
C(12) 0.048(2) 0.064(3) 0.032(3) 0.003(2) 0.002(2) -0.008(2)
C(13) 0.016(2) 0.034(2) 0.023(2) -0.0022(13) 0.0002(13) 0.004(2)
C(14) 0.014(2) 0.038(2) 0.028(2) -0.0076(13) -0.0009(13) 0.001(2)
C(15) 0.024(2) 0.048(3) 0.021(2) -0.0122(15) -0.0060(14) 0.003(2)
C(16) 0.024(2) 0.037(2) 0.029(2) -0.0087(15) -0.0049(14) 0.008(2)
C(17) 0.016(2) 0.041(2) 0.042(3) 0.0007(14) -0.0035(15) 0.008(2)
C(18) 0.011(2) 0.039(2) 0.034(2) 0.0001(13) 0.0037(13) -0.001(2)
C(19) 0.041(2) 0.028(2) 0.040(3) 0.002(2) -0.001(2) -0.010(2)
C(20) 0.069(3) 0.040(3) 0.035(3) 0.021(2) -0.007(2) -0.007(2)
C(21) 0.090(4) 0.058(3) 0.040(3) 0.033(3) -0.025(3) -0.012(3)
C(22) 0.066(3) 0.053(4) 0.085(4) 0.027(3) -0.033(3) -0.024(3)
C(23) 0.054(3) 0.063(4) 0.087(4) 0.022(2) -0.004(3) -0.016(3)
C(24) 0.053(3) 0.049(3) 0.059(3) 0.013(2) 0.008(2) -0.009(2)

loop_
_atom_type_symbol
_atom_type_oxidation_number
_atom_type_number_in_cell
_atom_type_scat_dispersion_real
_atom_type_scat_dispersion_imag
_atom_type_scat_source
C 0 96 0.002 0.002
;International Tables for Crystallography
(1992, Vol. C, Tables 4.2.6.8 and 6.1.1.1)
;
H 0 168 0.000 0.000
;International Tables for Crystallography
(1992, Vol. C, Table 6.1.1.2)
;
N 0 8 0.004 0.003
;International Tables for Crystallography
(1992, Vol. C, Tables 4.2.6.8 and 6.1.1.1)
;
P 0 8 0.090 0.095
;International Tables for Crystallography
(1992, Vol. C, Tables 4.2.6.8 and 6.1.1.1)
;
Si 0 16 0.072 0.071
;International Tables for Crystallography
(1992, Vol. C, Tables 4.2.6.8 and 6.1.1.1)
;
Zr 0 4 -2.965 0.560
;International Tables for Crystallography
(1992, Vol. C, Tables 4.2.6.8 and 6.1.1.1)
;

loop_
_geom_angle_atom_site_label_1
_geom_angle_atom_site_label_2
_geom_angle_atom_site_label_3
_geom_angle
_geom_angle_site_symmetry_1
_geom_angle_site_symmetry_3
_geom_angle_publ_flag
P(1) Zr(1) P(2) 144.24(3) . . yes
P(1) Zr(1) N(1) 80.68(7) . . yes
P(1) Zr(1) N(2) 74.67(7) . . yes
P(1) Zr(1) C(13) 80.80(8) . 3_656 yes
P(1) Zr(1) C(14) 75.94(8) . 3_656 yes
P(1) Zr(1) C(15) 99.83(9) . 3_656 yes
P(1) Zr(1) C(16) 132.57(10) . 3_656 yes
P(1) Zr(1) C(17) 140.12(9) . 3_656 yes
P(1) Zr(1) C(18) 113.03(8) . 3_656 yes
P(2) Zr(1) N(1) 74.04(8) . . yes
P(2) Zr(1) N(2) 86.41(7) . . yes
P(2) Zr(1) C(13) 132.20(8) . 3_656 yes
P(2) Zr(1) C(14) 137.83(8) . 3_656 yes
P(2) Zr(1) C(15) 108.41(9) . 3_656 yes
P(2) Zr(1) C(16) 77.92(9) . 3_656 yes
P(2) Zr(1) C(17) 75.23(9) . 3_656 yes
P(2) Zr(1) C(18) 98.39(8) . 3_656 yes
N(1) Zr(1) N(2) 102.42(9) . . yes
N(1) Zr(1) C(13) 112.46(11) . 3_656 yes
N(1) Zr(1) C(14) 143.05(11) . 3_656 yes
N(1) Zr(1) C(15) 172.79(10) . 3_656 yes
N(1) Zr(1) C(16) 146.15(12) . 3_656 yes
N(1) Zr(1) C(17) 118.39(11) . 3_656 yes
N(1) Zr(1) C(18) 106.72(10) . 3_656 yes
N(2) Zr(1) C(13) 132.98(11) . 3_656 yes
N(2) Zr(1) C(14) 98.51(10) . 3_656 yes
N(2) Zr(1) C(15) 84.59(10) . 3_656 yes
N(2) Zr(1) C(16) 94.26(10) . 3_656 yes
N(2) Zr(1) C(17) 127.23(11) . 3_656 yes
N(2) Zr(1) C(18) 150.67(11) . 3_656 yes
C(13) Zr(1) C(14) 35.94(11) 3_656 3_656 yes
C(13) Zr(1) C(15) 60.73(11) 3_656 3_656 yes
C(13) Zr(1) C(16) 73.90(11) 3_656 3_656 yes
C(13) Zr(1) C(17) 59.84(11) 3_656 3_656 yes
C(13) Zr(1) C(18) 33.82(11) 3_656 3_656 yes
C(14) Zr(1) C(15) 32.06(11) 3_656 3_656 yes
C(14) Zr(1) C(16) 60.00(12) 3_656 3_656 yes
C(14) Zr(1) C(17) 68.57(11) 3_656 3_656 yes
C(14) Zr(1) C(18) 58.98(11) 3_656 3_656 yes
C(15) Zr(1) C(16) 32.73(12) 3_656 3_656 yes
C(15) Zr(1) C(17) 56.94(12) 3_656 3_656 yes
C(15) Zr(1) C(18) 66.39(11) 3_656 3_656 yes
C(16) Zr(1) C(17) 34.03(12) 3_656 3_656 yes
C(16) Zr(1) C(18) 59.09(11) 3_656 3_656 yes
C(17) Zr(1) C(18) 31.05(11) 3_656 3_656 yes
Zr(1) P(1) C(1) 100.01(11) . . yes
Zr(1) P(1) C(2) 107.71(12) . . yes
Zr(1) P(1) C(13) 130.02(10) . . yes
C(1) P(1) C(2) 104.77(15) . . yes
C(1) P(1) C(13) 104.55(15) . . yes
C(2) P(1) C(13) 107.1(2) . . yes
Zr(1) P(2) C(3) 99.20(12) . . yes
Zr(1) P(2) C(4) 111.29(14) . . yes
Zr(1) P(2) C(19) 126.15(12) . . yes
C(3) P(2) C(4) 105.7(2) . . yes
C(3) P(2) C(19) 106.9(2) . . yes
C(4) P(2) C(19) 105.7(2) . . yes
N(1) Si(1) C(1) 109.01(14) . . yes
N(1) Si(1) C(5) 111.9(2) . . yes
N(1) Si(1) C(6) 114.9(2) . . yes
C(1) Si(1) C(5) 105.76(15) . . yes
C(1) Si(1) C(6) 107.0(2) . . yes
C(5) Si(1) C(6) 107.7(2) . . yes
N(2) Si(2) C(2) 109.85(14) . . yes
N(2) Si(2) C(7) 115.8(2) . . yes
N(2) Si(2) C(8) 115.2(2) . . yes
C(2) Si(2) C(7) 105.1(2) . . yes
C(2) Si(2) C(8) 105.2(2) . . yes
C(7) Si(2) C(8) 104.8(2) . . yes
N(2) Si(3) C(3) 109.96(15) . . yes
N(2) Si(3) C(9) 116.3(2) . . yes
N(2) Si(3) C(10) 112.3(2) . . yes
C(3) Si(3) C(9) 102.8(2) . . yes
C(3) Si(3) C(10) 109.4(2) . . yes
C(9) Si(3) C(10) 105.6(2) . . yes
N(1) Si(4) C(4) 106.6(2) . . yes
N(1) Si(4) C(11) 112.9(2) . . yes
N(1) Si(4) C(12) 116.3(2) . . yes
C(4) Si(4) C(11) 107.1(2) . . yes
C(4) Si(4) C(12) 108.4(2) . . yes
C(11) Si(4) C(12) 105.2(2) . . yes
Zr(1) N(1) Si(1) 121.40(14) . . yes
Zr(1) N(1) Si(4) 118.94(13) . . yes
Si(1) N(1) Si(4) 119.0(2) . . yes
Zr(1) N(2) Si(2) 122.35(14) . . yes
Zr(1) N(2) Si(3) 117.33(13) . . yes
Si(2) N(2) Si(3) 118.86(15) . . yes
P(1) C(1) Si(1) 111.89(15) . . yes
P(1) C(1) H(1) 108.9 . . no
P(1) C(1) H(2) 108.9 . . no
Si(1) C(1) H(1) 108.9 . . no
Si(1) C(1) H(2) 108.9 . . no
H(1) C(1) H(2) 109.5 . . no
P(1) C(2) Si(2) 106.4(2) . . yes
P(1) C(2) H(3) 110.2 . . no
P(1) C(2) H(4) 110.2 . . no
Si(2) C(2) H(3) 110.2 . . no
Si(2) C(2) H(4) 110.2 . . no
H(3) C(2) H(4) 109.5 . . no
P(2) C(3) Si(3) 114.7(2) . . yes
P(2) C(3) H(5) 108.1 . . no
P(2) C(3) H(6) 108.1 . . no
Si(3) C(3) H(5) 108.1 . . no
Si(3) C(3) H(6) 108.1 . . no
H(5) C(3) H(6) 109.5 . . no
P(2) C(4) Si(4) 105.8(2) . . yes
P(2) C(4) H(7) 110.4 . . no
P(2) C(4) H(8) 110.4 . . no
Si(4) C(4) H(7) 110.4 . . no
Si(4) C(4) H(8) 110.4 . . no
H(7) C(4) H(8) 109.5 . . no
Si(1) C(5) H(9) 109.5 . . no
Si(1) C(5) H(10) 109.5 . . no
Si(1) C(5) H(11) 109.5 . . no
H(9) C(5) H(10) 109.5 . . no
H(9) C(5) H(11) 109.5 . . no
H(10) C(5) H(11) 109.5 . . no
Si(1) C(6) H(12) 109.5 . . no
Si(1) C(6) H(13) 109.5 . . no
Si(1) C(6) H(14) 109.5 . . no
H(12) C(6) H(13) 109.5 . . no
H(12) C(6) H(14) 109.5 . . no
H(13) C(6) H(14) 109.5 . . no
Si(2) C(7) H(15) 109.5 . . no
Si(2) C(7) H(16) 109.5 . . no
Si(2) C(7) H(17) 109.5 . . no
H(15) C(7) H(16) 109.5 . . no
H(15) C(7) H(17) 109.5 . . no
H(16) C(7) H(17) 109.5 . . no
Si(2) C(8) H(18) 109.5 . . no
Si(2) C(8) H(19) 109.5 . . no
Si(2) C(8) H(20) 109.5 . . no
H(18) C(8) H(19) 109.5 . . no
H(18) C(8) H(20) 109.5 . . no
H(19) C(8) H(20) 109.5 . . no
Si(3) C(9) H(21) 109.5 . . no
Si(3) C(9) H(22) 109.5 . . no
Si(3) C(9) H(23) 109.5 . . no
H(21) C(9) H(22) 109.5 . . no
H(21) C(9) H(23) 109.5 . . no
H(22) C(9) H(23) 109.5 . . no
Si(3) C(10) H(24) 109.5 . . no
Si(3) C(10) H(25) 109.5 . . no
Si(3) C(10) H(26) 109.5 . . no
H(24) C(10) H(25) 109.5 . . no
H(24) C(10) H(26) 109.5 . . no
H(25) C(10) H(26) 109.5 . . no
Si(4) C(11) H(27) 109.5 . . no
Si(4) C(11) H(28) 109.5 . . no
Si(4) C(11) H(29) 109.5 . . no
H(27) C(11) H(28) 109.5 . . no
H(27) C(11) H(29) 109.5 . . no
H(28) C(11) H(29) 109.5 . . no
Si(4) C(12) H(30) 109.5 . . no
Si(4) C(12) H(31) 109.5 . . no
Si(4) C(12) H(32) 109.5 . . no
H(30) C(12) H(31) 109.5 . . no
H(30) C(12) H(32) 109.5 . . no
H(31) C(12) H(32) 109.5 . . no
Zr(1) C(13) P(1) 138.7(2) 3_656 . yes
Zr(1) C(13) C(14) 76.0(2) 3_656 . yes
Zr(1) C(13) C(18) 80.7(2) 3_656 . yes
P(1) C(13) C(14) 117.2(3) . . yes
P(1) C(13) C(18) 120.2(2) . . yes
C(14) C(13) C(18) 115.0(3) . . yes
Zr(1) C(14) C(13) 68.0(2) 3_656 . yes
Zr(1) C(14) C(15) 77.2(2) 3_656 . yes
Zr(1) C(14) H(33) 126.1 3_656 . no
C(13) C(14) C(15) 119.3(3) . . yes
C(13) C(14) H(33) 120.3 . . no
C(15) C(14) H(33) 120.3 . . no
Zr(1) C(15) C(14) 70.7(2) 3_656 . yes
Zr(1) C(15) C(16) 68.1(2) 3_656 . yes
Zr(1) C(15) H(34) 136.3 3_656 . no
C(14) C(15) C(16) 121.8(3) . . yes
C(14) C(15) H(34) 119.1 . . no
C(16) C(15) H(34) 119.1 . . no
Zr(1) C(16) C(15) 79.2(2) 3_656 . yes
Zr(1) C(16) C(17) 77.8(2) 3_656 . yes
Zr(1) C(16) H(35) 112.2 3_656 . no
C(15) C(16) C(17) 116.2(3) . . yes
C(15) C(16) H(35) 121.9 . . no
C(17) C(16) H(35) 121.9 . . no
Zr(1) C(17) C(16) 68.2(2) 3_656 . yes
Zr(1) C(17) C(18) 75.4(2) 3_656 . yes
Zr(1) C(17) H(36) 129.4 3_656 . no
C(16) C(17) C(18) 121.2(3) . . yes
C(16) C(17) H(36) 119.4 . . no
C(18) C(17) H(36) 119.4 . . no
Zr(1) C(18) C(13) 65.5(2) 3_656 . yes
Zr(1) C(18) C(17) 73.5(2) 3_656 . yes
Zr(1) C(18) H(37) 135.4 3_656 . no
C(13) C(18) C(17) 121.2(3) . . yes
C(13) C(18) H(37) 119.4 . . no
C(17) C(18) H(37) 119.4 . . no
P(2) C(19) C(20) 122.3(3) . . yes
P(2) C(19) C(24) 119.1(3) . . yes
C(20) C(19) C(24) 118.5(4) . . yes
C(19) C(20) C(21) 121.1(4) . . yes
C(19) C(20) H(38) 119.5 . . no
C(21) C(20) H(38) 119.5 . . no
C(20) C(21) C(22) 119.5(5) . . yes
C(20) C(21) H(39) 120.3 . . no
C(22) C(21) H(39) 120.3 . . no
C(21) C(22) C(23) 119.8(4) . . yes
C(21) C(22) H(40) 120.1 . . no
C(23) C(22) H(40) 120.1 . . no
C(22) C(23) C(24) 121.6(5) . . yes
C(22) C(23) H(41) 119.2 . . no
C(24) C(23) H(41) 119.2 . . no
C(19) C(24) C(23) 119.5(5) . . yes
C(19) C(24) H(42) 120.2 . . no
C(23) C(24) H(42) 120.2 . . no

loop_
_geom_bond_atom_site_label_1
_geom_bond_atom_site_label_2
_geom_bond_distance
_geom_bond_site_symmetry_2
_geom_bond_publ_flag
Zr(1) P(1) 2.6876(9) . yes
Zr(1) P(2) 2.7405(10) . yes
Zr(1) N(1) 2.227(3) . yes
Zr(1) N(2) 2.254(2) . yes
Zr(1) C(13) 2.352(3) 3_656 yes
Zr(1) C(14) 2.460(3) 3_656 yes
Zr(1) C(15) 2.542(3) 3_656 yes
Zr(1) C(16) 2.401(3) 3_656 yes
Zr(1) C(17) 2.528(3) 3_656 yes
Zr(1) C(18) 2.551(3) 3_656 yes
P(1) C(1) 1.837(3) . yes
P(1) C(2) 1.811(3) . yes
P(1) C(13) 1.804(3) . yes
P(2) C(3) 1.826(4) . yes
P(2) C(4) 1.828(4) . yes
P(2) C(19) 1.828(4) . yes
Si(1) N(1) 1.717(3) . yes
Si(1) C(1) 1.881(4) . yes
Si(1) C(5) 1.884(4) . yes
Si(1) C(6) 1.876(4) . yes
Si(2) N(2) 1.726(3) . yes
Si(2) C(2) 1.899(4) . yes
Si(2) C(7) 1.871(4) . yes
Si(2) C(8) 1.877(5) . yes
Si(3) N(2) 1.722(3) . yes
Si(3) C(3) 1.891(4) . yes
Si(3) C(9) 1.876(4) . yes
Si(3) C(10) 1.865(4) . yes
Si(4) N(1) 1.731(3) . yes
Si(4) C(4) 1.887(4) . yes
Si(4) C(11) 1.868(4) . yes
Si(4) C(12) 1.884(4) . yes
C(1) H(1) 0.98 . no
C(1) H(2) 0.98 . no
C(2) H(3) 0.98 . no
C(2) H(4) 0.98 . no
C(3) H(5) 0.98 . no
C(3) H(6) 0.98 . no
C(4) H(7) 0.98 . no
C(4) H(8) 0.98 . no
C(5) H(9) 0.98 . no
C(5) H(10) 0.98 . no
C(5) H(11) 0.98 . no
C(6) H(12) 0.98 . no
C(6) H(13) 0.98 . no
C(6) H(14) 0.98 . no
C(7) H(15) 0.98 . no
C(7) H(16) 0.98 . no
C(7) H(17) 0.98 . no
C(8) H(18) 0.98 . no
C(8) H(19) 0.98 . no
C(8) H(20) 0.98 . no
C(9) H(21) 0.98 . no
C(9) H(22) 0.98 . no
C(9) H(23) 0.98 . no
C(10) H(24) 0.98 . no
C(10) H(25) 0.98 . no
C(10) H(26) 0.98 . no
C(11) H(27) 0.98 . no
C(11) H(28) 0.98 . no
C(11) H(29) 0.98 . no
C(12) H(30) 0.98 . no
C(12) H(31) 0.98 . no
C(12) H(32) 0.98 . no
C(13) C(14) 1.488(5) . yes
C(13) C(18) 1.439(4) . yes
C(14) C(15) 1.384(5) . yes
C(14) H(33) 0.98 . no
C(15) C(16) 1.399(5) . yes
C(15) H(34) 0.98 . no
C(16) C(17) 1.447(5) . yes
C(16) H(35) 0.98 . no
C(17) C(18) 1.359(5) . yes
C(17) H(36) 0.98 . no
C(18) H(37) 0.98 . no
C(19) C(20) 1.375(6) . yes
C(19) C(24) 1.410(5) . yes
C(20) C(21) 1.386(5) . yes
C(20) H(38) 0.98 . no
C(21) C(22) 1.385(6) . yes
C(21) H(39) 0.98 . no
C(22) C(23) 1.357(7) . yes
C(22) H(40) 0.98 . no
C(23) C(24) 1.370(6) . yes
C(23) H(41) 0.98 . no
C(24) H(42) 0.98 . no

loop_
_geom_contact_atom_site_label_1
_geom_contact_atom_site_label_2
_geom_contact_distance
_geom_contact_site_symmetry_2
_geom_contact_publ_flag
C(12) C(21) 3.582(7) 3_666 no

loop_
_geom_torsion_atom_site_label_1
_geom_torsion_atom_site_label_2
_geom_torsion_atom_site_label_3
_geom_torsion_atom_site_label_4
_geom_torsion_site_symmetry_2
_geom_torsion_site_symmetry_3
_geom_torsion_site_symmetry_4
_geom_torsion
_geom_torsion_publ_flag
Zr(1) P(1) C(1) Si(1) . . . 38.9(2) no
Zr(1) P(1) C(2) Si(2) . . . 34.8(2) no
Zr(1) P(1) C(13) C(14) . . . -49.5(3) no
Zr(1) P(1) C(13) C(18) . . . 162.6(2) no
Zr(1) P(2) C(3) Si(3) . . . 30.7(2) no
Zr(1) P(2) C(4) Si(4) . . . -2.6(2) no
Zr(1) P(2) C(19) C(20) . . . -90.2(4) no
Zr(1) P(2) C(19) C(24) . . . 85.5(3) no
Zr(1) N(1) Si(1) C(1) . . . -10.6(2) no
Zr(1) N(1) Si(1) C(5) . . . 106.0(2) no
Zr(1) N(1) Si(1) C(6) . . . -130.7(2) no
Zr(1) N(1) Si(4) C(4) . . . -57.6(2) no
Zr(1) N(1) Si(4) C(11) . . . 59.8(2) no
Zr(1) N(1) Si(4) C(12) . . . -178.5(2) no
Zr(1) N(2) Si(2) C(2) . . . -25.4(2) no
Zr(1) N(2) Si(2) C(7) . . . -144.1(2) no
Zr(1) N(2) Si(2) C(8) . . . 93.2(2) no
Zr(1) N(2) Si(3) C(3) . . . 27.7(2) no
Zr(1) N(2) Si(3) C(9) . . . 143.9(2) no
Zr(1) N(2) Si(3) C(10) . . . -94.3(2) no
Zr(1) C(13) P(1) C(1) 3_656 3_656 3_656 -167.2(2) no
Zr(1) C(13) P(1) C(2) 3_656 3_656 3_656 81.9(3) no
Zr(1) C(13) C(14) C(15) 3_656 3_656 3_656 -60.0(3) no
Zr(1) C(13) C(18) C(17) 3_656 3_656 3_656 50.1(3) no
Zr(1) C(14) C(13) P(1) 3_656 3_656 3_656 -137.9(2) no
Zr(1) C(14) C(13) C(18) 3_656 3_656 3_656 72.6(3) no
Zr(1) C(14) C(15) C(16) 3_656 3_656 3_656 -47.0(3) no
Zr(1) C(15) C(14) C(13) 3_656 3_656 3_656 55.4(3) no
Zr(1) C(15) C(16) C(17) 3_656 3_656 3_656 -70.5(3) no
Zr(1) C(16) C(15) C(14) 3_656 3_656 3_656 48.1(3) no
Zr(1) C(16) C(17) C(18) 3_656 3_656 3_656 -56.1(3) no
Zr(1) C(17) C(16) C(15) 3_656 3_656 3_656 71.3(3) no
Zr(1) C(17) C(18) C(13) 3_656 3_656 3_656 -46.7(3) no
Zr(1) C(18) C(13) P(1) 3_656 3_656 3_656 141.7(3) no
Zr(1) C(18) C(13) C(14) 3_656 3_656 3_656 -69.7(2) no
Zr(1) C(18) C(17) C(16) 3_656 3_656 3_656 52.7(3) no
P(1) Zr(1) P(2) C(3) . . . 44.40(14) no
P(1) Zr(1) P(2) C(4) . . . -66.56(14) no
P(1) Zr(1) P(2) C(19) . . . 163.3(2) no
P(1) Zr(1) N(1) Si(1) . . . 27.30(15) no
P(1) Zr(1) N(1) Si(4) . . . -162.1(2) no
P(1) Zr(1) N(2) Si(2) . . . 36.14(14) no
P(1) Zr(1) N(2) Si(3) . . . -157.81(15) no
P(1) Zr(1) C(13) C(14) . 3_656 3_656 -78.7(2) no
P(1) Zr(1) C(13) C(18) . 3_656 3_656 162.5(2) no
P(1) Zr(1) C(14) C(13) . 3_656 3_656 93.7(2) no
P(1) Zr(1) C(14) C(15) . 3_656 3_656 -137.0(2) no
P(1) Zr(1) C(15) C(14) . 3_656 3_656 42.2(2) no
P(1) Zr(1) C(15) C(16) . 3_656 3_656 -180.0(2) no
P(1) Zr(1) C(16) C(15) . 3_656 3_656 0.1(2) no
P(1) Zr(1) C(16) C(17) . 3_656 3_656 120.1(2) no
P(1) Zr(1) C(17) C(16) . 3_656 3_656 -96.5(2) no
P(1) Zr(1) C(17) C(18) . 3_656 3_656 36.4(3) no
P(1) Zr(1) C(18) C(13) . 3_656 3_656 -18.8(2) no
P(1) Zr(1) C(18) C(17) . 3_656 3_656 -155.6(2) no
P(1) C(1) Si(1) N(1) . . . -23.8(2) no
P(1) C(1) Si(1) C(5) . . . -144.3(2) no
P(1) C(1) Si(1) C(6) . . . 101.0(2) no
P(1) C(2) Si(2) N(2) . . . -11.4(2) no
P(1) C(2) Si(2) C(7) . . . 113.8(2) no
P(1) C(2) Si(2) C(8) . . . -135.9(2) no
P(1) C(13) Zr(1) P(2) . 3_656 3_656 127.6(2) no
P(1) C(13) Zr(1) N(1) . 3_656 3_656 39.2(3) no
P(1) C(13) Zr(1) N(2) . 3_656 3_656 -95.6(3) no
P(1) C(13) Zr(1) C(14) . 3_656 . -115.4(3) no
P(1) C(13) Zr(1) C(15) . 3_656 . -143.5(3) no
P(1) C(13) Zr(1) C(16) . 3_656 . -176.2(3) no
P(1) C(13) Zr(1) C(17) . 3_656 . 149.9(3) no
P(1) C(13) Zr(1) C(18) . 3_656 . 125.8(4) no
P(1) C(13) C(14) C(15) . . . -162.1(2) no
P(1) C(13) C(18) C(17) . . . 168.2(3) no
P(2) Zr(1) P(1) C(1) . . . 10.16(13) no
P(2) Zr(1) P(1) C(2) . . . -99.00(12) no
P(2) Zr(1) P(1) C(13) . . . 128.92(15) no
P(2) Zr(1) N(1) Si(1) . . . -127.2(2) no
P(2) Zr(1) N(1) Si(4) . . . 43.41(14) no
P(2) Zr(1) N(2) Si(2) . . . -174.52(15) no
P(2) Zr(1) N(2) Si(3) . . . -8.47(13) no
P(2) Zr(1) C(13) C(14) . 3_656 3_656 117.0(2) no
P(2) Zr(1) C(13) C(18) . 3_656 3_656 -1.8(3) no
P(2) Zr(1) C(14) C(13) . 3_656 3_656 -100.5(2) no
P(2) Zr(1) C(14) C(15) . 3_656 3_656 28.8(2) no
P(2) Zr(1) C(15) C(14) . 3_656 3_656 -160.1(2) no
P(2) Zr(1) C(15) C(16) . 3_656 3_656 -22.2(2) no
P(2) Zr(1) C(16) C(15) . 3_656 3_656 158.5(2) no
P(2) Zr(1) C(16) C(17) . 3_656 3_656 -81.4(2) no
P(2) Zr(1) C(17) C(16) . 3_656 3_656 90.2(2) no
P(2) Zr(1) C(17) C(18) . 3_656 3_656 -137.0(2) no
P(2) Zr(1) C(18) C(13) . 3_656 3_656 178.7(2) no
P(2) Zr(1) C(18) C(17) . 3_656 3_656 41.8(2) no
P(2) C(3) Si(3) N(2) . . . -40.8(2) no
P(2) C(3) Si(3) C(9) . . . -165.1(2) no
P(2) C(3) Si(3) C(10) . . . 83.0(2) no
P(2) C(4) Si(4) N(1) . . . 30.8(2) no
P(2) C(4) Si(4) C(11) . . . -90.4(2) no
P(2) C(4) Si(4) C(12) . . . 156.6(2) no
P(2) C(19) C(20) C(21) . . . 176.6(4) no
P(2) C(19) C(24) C(23) . . . -176.9(4) no
Si(1) N(1) Zr(1) N(2) . . . -44.6(2) no
Si(1) N(1) Zr(1) C(13) . . 3_656 103.2(2) no
Si(1) N(1) Zr(1) C(14) . . 3_656 78.4(2) no
Si(1) N(1) Zr(1) C(15) . . 3_656 122.0(9) no
Si(1) N(1) Zr(1) C(16) . . 3_656 -162.3(2) no
Si(1) N(1) Zr(1) C(17) . . 3_656 169.98(15) no
Si(1) N(1) Zr(1) C(18) . . 3_656 138.7(2) no
Si(1) N(1) Si(4) C(4) . . . 113.2(2) no
Si(1) N(1) Si(4) C(11) . . . -129.5(2) no
Si(1) N(1) Si(4) C(12) . . . -7.7(3) no
Si(1) C(1) P(1) C(2) . . . 150.4(2) no
Si(1) C(1) P(1) C(13) . . . -97.2(2) no
Si(2) N(2) Zr(1) N(1) . . . 112.7(2) no
Si(2) N(2) Zr(1) C(13) . . 3_656 -25.0(2) no
Si(2) N(2) Zr(1) C(14) . . 3_656 -36.7(2) no
Si(2) N(2) Zr(1) C(15) . . 3_656 -65.6(2) no
Si(2) N(2) Zr(1) C(16) . . 3_656 -96.9(2) no
Si(2) N(2) Zr(1) C(17) . . 3_656 -106.1(2) no
Si(2) N(2) Zr(1) C(18) . . 3_656 -73.8(3) no
Si(2) N(2) Si(3) C(3) . . . -165.7(2) no
Si(2) N(2) Si(3) C(9) . . . -49.5(3) no
Si(2) N(2) Si(3) C(10) . . . 72.2(2) no
Si(2) C(2) P(1) C(1) . . . -71.1(2) no
Si(2) C(2) P(1) C(13) . . . 178.28(14) no
Si(3) N(2) Zr(1) N(1) . . . -81.2(2) no
Si(3) N(2) Zr(1) C(13) . . 3_656 141.01(15) no
Si(3) N(2) Zr(1) C(14) . . 3_656 129.39(15) no
Si(3) N(2) Zr(1) C(15) . . 3_656 100.4(2) no
Si(3) N(2) Zr(1) C(16) . . 3_656 69.1(2) no
Si(3) N(2) Zr(1) C(17) . . 3_656 59.9(2) no
Si(3) N(2) Zr(1) C(18) . . 3_656 92.3(2) no
Si(3) N(2) Si(2) C(2) . . . 168.8(2) no
Si(3) N(2) Si(2) C(7) . . . 50.0(3) no
Si(3) N(2) Si(2) C(8) . . . -72.6(2) no
Si(3) C(3) P(2) C(4) . . . 146.0(2) no
Si(3) C(3) P(2) C(19) . . . -101.7(2) no
Si(4) N(1) Zr(1) N(2) . . . 125.95(15) no
Si(4) N(1) Zr(1) C(13) . . 3_656 -86.2(2) no
Si(4) N(1) Zr(1) C(14) . . 3_656 -111.0(2) no
Si(4) N(1) Zr(1) C(15) . . 3_656 -67.5(10) no
Si(4) N(1) Zr(1) C(16) . . 3_656 8.2(3) no
Si(4) N(1) Zr(1) C(17) . . 3_656 -19.5(2) no
Si(4) N(1) Zr(1) C(18) . . 3_656 -50.8(2) no
Si(4) N(1) Si(1) C(1) . . . 178.8(2) no
Si(4) N(1) Si(1) C(5) . . . -64.5(2) no
Si(4) N(1) Si(1) C(6) . . . 58.7(2) no
Si(4) C(4) P(2) C(3) . . . -109.3(2) no
Si(4) C(4) P(2) C(19) . . . 137.5(2) no
N(1) Zr(1) P(1) C(1) . . . -35.02(13) no
N(1) Zr(1) P(1) C(2) . . . -144.18(13) no
N(1) Zr(1) P(1) C(13) . . . 83.7(2) no
N(1) Zr(1) P(2) C(3) . . . 91.12(14) no
N(1) Zr(1) P(2) C(4) . . . -19.84(14) no
N(1) Zr(1) P(2) C(19) . . . -149.9(2) no
N(1) Zr(1) C(13) C(14) . 3_656 3_656 -154.5(2) no
N(1) Zr(1) C(13) C(18) . 3_656 3_656 86.7(2) no
N(1) Zr(1) C(14) C(13) . 3_656 3_656 41.3(3) no
N(1) Zr(1) C(14) C(15) . 3_656 3_656 170.6(2) no
N(1) Zr(1) C(15) C(14) . 3_656 3_656 -51.3(10) no
N(1) Zr(1) C(15) C(16) . 3_656 3_656 86.6(9) no
N(1) Zr(1) C(16) C(15) . 3_656 3_656 -167.0(2) no
N(1) Zr(1) C(16) C(17) . 3_656 3_656 -46.9(3) no
N(1) Zr(1) C(17) C(16) . 3_656 3_656 152.5(2) no
N(1) Zr(1) C(17) C(18) . 3_656 3_656 -74.7(3) no
N(1) Zr(1) C(18) C(13) . 3_656 3_656 -105.6(2) no
N(1) Zr(1) C(18) C(17) . 3_656 3_656 117.6(2) no
N(2) Zr(1) P(1) C(1) . . . 70.71(13) no
N(2) Zr(1) P(1) C(2) . . . -38.45(13) no
N(2) Zr(1) P(1) C(13) . . . -170.5(2) no
N(2) Zr(1) P(2) C(3) . . . -12.90(14) no
N(2) Zr(1) P(2) C(4) . . . -123.85(15) no
N(2) Zr(1) P(2) C(19) . . . 106.0(2) no
N(2) Zr(1) C(13) C(14) . 3_656 3_656 -19.8(2) no
N(2) Zr(1) C(13) C(18) . 3_656 3_656 -138.6(2) no
N(2) Zr(1) C(14) C(13) . 3_656 3_656 165.5(2) no
N(2) Zr(1) C(14) C(15) . 3_656 3_656 -65.3(2) no
N(2) Zr(1) C(15) C(14) . 3_656 3_656 115.5(2) no
N(2) Zr(1) C(15) C(16) . 3_656 3_656 -106.6(2) no
N(2) Zr(1) C(16) C(15) . 3_656 3_656 73.1(2) no
N(2) Zr(1) C(16) C(17) . 3_656 3_656 -166.8(2) no
N(2) Zr(1) C(17) C(16) . 3_656 3_656 16.6(3) no
N(2) Zr(1) C(17) C(18) . 3_656 3_656 149.4(2) no
N(2) Zr(1) C(18) C(13) . 3_656 3_656 81.0(3) no
N(2) Zr(1) C(18) C(17) . 3_656 3_656 -55.8(3) no
C(1) P(1) Zr(1) C(13) . . 3_656 -149.78(14) no
C(1) P(1) Zr(1) C(14) . . 3_656 173.82(14) no
C(1) P(1) Zr(1) C(15) . . 3_656 152.27(13) no
C(1) P(1) Zr(1) C(16) . . 3_656 152.24(15) no
C(1) P(1) Zr(1) C(17) . . 3_656 -158.7(2) no
C(1) P(1) Zr(1) C(18) . . 3_656 -139.32(14) no
C(1) P(1) C(13) C(14) . . . 67.4(3) no
C(1) P(1) C(13) C(18) . . . -80.5(3) no
C(2) P(1) Zr(1) C(13) . . 3_656 101.06(14) no
C(2) P(1) Zr(1) C(14) . . 3_656 64.66(14) no
C(2) P(1) Zr(1) C(15) . . 3_656 43.12(14) no
C(2) P(1) Zr(1) C(16) . . 3_656 43.1(2) no
C(2) P(1) Zr(1) C(17) . . 3_656 92.1(2) no
C(2) P(1) Zr(1) C(18) . . 3_656 111.52(14) no
C(2) P(1) C(13) C(14) . . . 178.2(2) no
C(2) P(1) C(13) C(18) . . . 30.3(3) no
C(3) P(2) Zr(1) C(13) . . 3_656 -162.8(2) no
C(3) P(2) Zr(1) C(14) . . 3_656 -111.6(2) no
C(3) P(2) Zr(1) C(15) . . 3_656 -95.98(14) no
C(3) P(2) Zr(1) C(16) . . 3_656 -108.03(15) no
C(3) P(2) Zr(1) C(17) . . 3_656 -142.9(2) no
C(3) P(2) Zr(1) C(18) . . 3_656 -163.79(15) no
C(3) P(2) C(19) C(20) . . . 25.3(4) no
C(3) P(2) C(19) C(24) . . . -159.0(3) no
C(4) P(2) Zr(1) C(13) . . 3_656 86.2(2) no
C(4) P(2) Zr(1) C(14) . . 3_656 137.4(2) no
C(4) P(2) Zr(1) C(15) . . 3_656 153.06(15) no
C(4) P(2) Zr(1) C(16) . . 3_656 141.01(15) no
C(4) P(2) Zr(1) C(17) . . 3_656 106.1(2) no
C(4) P(2) Zr(1) C(18) . . 3_656 85.25(15) no
C(4) P(2) C(19) C(20) . . . 137.6(4) no
C(4) P(2) C(19) C(24) . . . -46.7(4) no
C(13) Zr(1) P(2) C(19) 3_656 3_656 3_656 43.9(2) no
C(13) Zr(1) C(14) C(15) 3_656 . . -129.3(3) no
C(13) Zr(1) C(15) C(14) 3_656 . . 31.4(2) no
C(13) Zr(1) C(15) C(16) 3_656 . . -106.5(2) no
C(13) Zr(1) C(16) C(15) 3_656 . . 60.5(2) no
C(13) Zr(1) C(16) C(17) 3_656 . . -59.5(2) no
C(13) Zr(1) C(17) C(16) 3_656 . . 106.7(2) no
C(13) Zr(1) C(17) C(18) 3_656 . . -26.1(2) no
C(13) Zr(1) C(18) C(17) 3_656 . . 136.8(3) no
C(13) P(1) Zr(1) C(14) . . 3_656 -67.4(2) no
C(13) P(1) Zr(1) C(15) . . 3_656 -89.0(2) no
C(13) P(1) Zr(1) C(16) . . 3_656 -89.0(2) no
C(13) P(1) Zr(1) C(17) . . 3_656 -40.0(2) no
C(13) P(1) Zr(1) C(18) . . 3_656 -20.6(2) no
C(13) C(14) Zr(1) C(15) . 3_656 . 129.3(3) no
C(13) C(14) Zr(1) C(16) . 3_656 . 104.5(2) no
C(13) C(14) Zr(1) C(17) . 3_656 . 67.8(2) no
C(13) C(14) Zr(1) C(18) . 3_656 . 34.7(2) no
C(13) C(14) C(15) C(16) . . . -8.4(5) no
C(13) C(18) Zr(1) C(14) . 3_656 . -36.9(2) no
C(13) C(18) Zr(1) C(15) . 3_656 . -72.2(2) no
C(13) C(18) Zr(1) C(16) . 3_656 . -108.2(2) no
C(13) C(18) Zr(1) C(17) . 3_656 . -136.8(3) no
C(13) C(18) C(17) C(16) . . . -6.0(5) no
C(14) Zr(1) P(2) C(19) 3_656 3_656 3_656 -7.3(2) no
C(14) Zr(1) C(13) C(18) 3_656 . . 118.8(3) no
C(14) Zr(1) C(15) C(16) 3_656 . . -137.9(3) no
C(14) Zr(1) C(16) C(15) 3_656 . . 24.3(2) no
C(14) Zr(1) C(16) C(17) 3_656 . . -95.8(2) no
C(14) Zr(1) C(17) C(16) 3_656 . . 67.8(2) no
C(14) Zr(1) C(17) C(18) 3_656 . . -65.1(2) no
C(14) Zr(1) C(18) C(17) 3_656 . . 99.9(3) no
C(14) C(13) Zr(1) C(15) . 3_656 . -28.1(2) no
C(14) C(13) Zr(1) C(16) . 3_656 . -60.8(2) no
C(14) C(13) Zr(1) C(17) . 3_656 . -94.7(2) no
C(14) C(13) Zr(1) C(18) . 3_656 . -118.8(3) no
C(14) C(13) C(18) C(17) . . . 19.6(5) no
C(14) C(15) Zr(1) C(16) . 3_656 . 137.9(3) no
C(14) C(15) Zr(1) C(17) . 3_656 . 102.6(2) no
C(14) C(15) Zr(1) C(18) . 3_656 . 68.8(2) no
C(14) C(15) C(16) C(17) . . . 22.4(5) no
C(15) Zr(1) P(2) C(19) 3_656 3_656 3_656 -23.0(2) no
C(15) Zr(1) C(13) C(18) 3_656 . . 90.7(2) no
C(15) Zr(1) C(16) C(17) 3_656 . . -120.1(3) no
C(15) Zr(1) C(17) C(16) 3_656 . . 33.9(2) no
C(15) Zr(1) C(17) C(18) 3_656 . . -98.9(3) no
C(15) Zr(1) C(18) C(17) 3_656 . . 64.6(2) no
C(15) C(14) Zr(1) C(16) . 3_656 . -24.8(2) no
C(15) C(14) Zr(1) C(17) . 3_656 . -61.5(2) no
C(15) C(14) Zr(1) C(18) . 3_656 . -94.6(2) no
C(15) C(14) C(13) C(18) . . . -12.6(4) no
C(15) C(16) Zr(1) C(17) . 3_656 . 120.1(3) no
C(15) C(16) Zr(1) C(18) . 3_656 . 93.9(2) no
C(15) C(16) C(17) C(18) . . . -15.3(5) no
C(16) Zr(1) P(2) C(19) 3_656 3_656 3_656 -10.9(2) no
C(16) Zr(1) C(13) C(18) 3_656 . . 58.0(2) no
C(16) Zr(1) C(17) C(18) 3_656 . . -132.8(3) no
C(16) Zr(1) C(18) C(17) 3_656 . . 28.6(2) no
C(16) C(15) Zr(1) C(17) . 3_656 . -35.3(2) no
C(16) C(15) Zr(1) C(18) . 3_656 . -69.1(2) no
C(16) C(17) Zr(1) C(18) . 3_656 . 132.8(3) no
C(17) Zr(1) P(2) C(19) 3_656 3_656 3_656 24.0(2) no
C(17) Zr(1) C(13) C(18) 3_656 . . 24.1(2) no
C(17) C(16) Zr(1) C(18) . 3_656 . -26.2(2) no
C(18) Zr(1) P(2) C(19) 3_656 3_656 3_656 44.9(2) no
C(19) C(20) C(21) C(22) . . . 0.4(7) no
C(19) C(24) C(23) C(22) . . . 0.0(8) no
C(20) C(19) C(24) C(23) . . . -1.1(6) no
C(20) C(21) C(22) C(23) . . . -1.4(8) no
C(21) C(20) C(19) C(24) . . . 0.9(6) no
C(21) C(22) C(23) C(24) . . . 1.3(8) no
